data_2226072
loop_
_publ_author_name
'Suchetan, P. A.'
'Gowda, B. Thimme'
'Foro, Sabine'
'Fuess, Hartmut'

_publ_section_title
;
 4-Chloro-<i>N</i>-(4-chlorobenzoyl)benzenesulfonamide
;
_journal_coeditor_code BX2279
_journal_issue 6
_journal_name_full 'Acta Crystallographica Section E'
_journal_page_first o1253
_journal_paper_doi 10.1107/S160053681001559X
_journal_volume 66
_journal_year 2010
_chemical_formula_moiety 'C13 H9 Cl2 N O3 S'
_chemical_formula_sum 'C13 H9 Cl2 N O3 S'
_chemical_formula_weight 330.17
_chemical_name_systematic
;
4-Chloro-<i>N</i>-(4-chlorobenzoyl)benzenesulfonamide
;
_space_group_IT_number 61
_symmetry_cell_setting orthorhombic
_symmetry_space_group_name_Hall '-P 2ac 2ab'
_symmetry_space_group_name_H-M 'P b c a'
_atom_sites_solution_hydrogens geom
_atom_sites_solution_primary direct
_atom_sites_solution_secondary difmap
_audit_creation_method SHELXL-97
_cell_angle_alpha 90.00
_cell_angle_beta 90.00
_cell_angle_gamma 90.00
_cell_formula_units_Z 8
_cell_length_a 13.6405(9)
_cell_length_b 9.6495(8)
_cell_length_c 21.116(2)
_cell_measurement_reflns_used 6170
_cell_measurement_temperature 299(2)
_cell_measurement_theta_max 27.90
_cell_measurement_theta_min 2.58
_cell_volume 2779.4(4)
_computing_cell_refinement
;
CrysAlis RED (Oxford Diffraction, 2009)
;
_computing_data_collection
;
CrysAlis CCD (Oxford Diffraction, 2009)
;
_computing_data_reduction
;
CrysAlis RED (Oxford Diffraction, 2009)
;
_computing_molecular_graphics 'PLATON (Spek, 2009)'
_computing_publication_material 'SHELXL97(Sheldrick, 2008)'
_computing_structure_refinement 'SHELXL97 (Sheldrick, 2008)'
_computing_structure_solution 'SHELXS97 (Sheldrick, 2008)'
_diffrn_ambient_temperature 299(2)
_diffrn_measured_fraction_theta_full 0.999
_diffrn_measured_fraction_theta_max 0.999
_diffrn_measurement_device_type
;
Oxford Diffraction Xcalibur diffractometer
with a Sapphire CCD detector
;
_diffrn_measurement_method
;
Rotation method data acquisition using omega and phi
;
_diffrn_radiation_monochromator graphite
_diffrn_radiation_source 'fine-focus sealed tube'
_diffrn_radiation_type MoK\a
_diffrn_radiation_wavelength 0.71073
_diffrn_reflns_av_R_equivalents 0.0256
_diffrn_reflns_av_sigmaI/netI 0.0237
_diffrn_reflns_limit_h_max 16
_diffrn_reflns_limit_h_min -15
_diffrn_reflns_limit_k_max 8
_diffrn_reflns_limit_k_min -11
_diffrn_reflns_limit_l_max 25
_diffrn_reflns_limit_l_min -25
_diffrn_reflns_number 10651
_diffrn_reflns_theta_full 25.34
_diffrn_reflns_theta_max 25.34
_diffrn_reflns_theta_min 2.76
_diffrn_standards_decay_% 0
_diffrn_standards_number 0
_exptl_absorpt_coefficient_mu 0.622
_exptl_absorpt_correction_T_max 0.8857
_exptl_absorpt_correction_T_min 0.8164
_exptl_absorpt_correction_type multi-scan
_exptl_absorpt_process_details
;
(CrysAlis RED; Oxford Diffraction, 2009)
;
_exptl_crystal_colour colourless
_exptl_crystal_density_diffrn 1.578
_exptl_crystal_density_method 'not measured'
_exptl_crystal_description prism
_exptl_crystal_F_000 1344
_exptl_crystal_size_max 0.34
_exptl_crystal_size_mid 0.30
_exptl_crystal_size_min 0.20
_refine_diff_density_max 0.217
_refine_diff_density_min -0.435
_refine_ls_extinction_method none
_refine_ls_goodness_of_fit_ref 1.072
_refine_ls_hydrogen_treatment mixed
_refine_ls_matrix_type full
_refine_ls_number_parameters 184
_refine_ls_number_reflns 2550
_refine_ls_number_restraints 1
_refine_ls_restrained_S_all 1.072
_refine_ls_R_factor_all 0.0665
_refine_ls_R_factor_gt 0.0450
_refine_ls_shift/su_max 0.004
_refine_ls_shift/su_mean 0.001
_refine_ls_structure_factor_coef Fsqd
_refine_ls_weighting_details 'calc w=1/[\s^2^(Fo^2^)+(0.0343P)^2^+2.7251P] where P=(Fo^2^+2Fc^2^)/3'
_refine_ls_weighting_scheme calc
_refine_ls_wR_factor_gt 0.0912
_refine_ls_wR_factor_ref 0.1016
_reflns_number_gt 1946
_reflns_number_total 2550
_reflns_threshold_expression I>2sigma(I)
_cod_data_source_file bx2279.cif
_cod_data_source_block I
_cod_database_code 2226072
_cod_database_fobs_code 2226072

loop_
_symmetry_equiv_pos_as_xyz
'x, y, z'
'-x+1/2, -y, z+1/2'
'x+1/2, -y+1/2, -z'
'-x, y+1/2, -z+1/2'
'-x, -y, -z'
'x-1/2, y, -z-1/2'
'-x-1/2, y-1/2, z'
'x, -y-1/2, z-1/2'

loop_
_atom_site_type_symbol
_atom_site_label
_atom_site_fract_x
_atom_site_fract_y
_atom_site_fract_z
_atom_site_U_iso_or_equiv
_atom_site_adp_type
_atom_site_calc_flag
_atom_site_refinement_flags
_atom_site_occupancy
_atom_site_disorder_assembly
_atom_site_disorder_group
C C1 0.99158(19) 0.2323(3) 0.55735(12) 0.0379(6) Uani d . 1 . .
C C2 1.0488(2) 0.3501(3) 0.55627(16) 0.0589(9) Uani d . 1 . .
H H2 1.0305 0.4251 0.5313 0.071 Uiso calc R 1 . .
C C3 1.1332(2) 0.3571(3) 0.59208(17) 0.0623(9) Uani d . 1 . .
H H3 1.1726 0.4358 0.5911 0.075 Uiso calc R 1 . .
C C4 1.15804(19) 0.2462(3) 0.62912(14) 0.0453(7) Uani d . 1 . .
C C5 1.1027(2) 0.1281(3) 0.63045(15) 0.0532(8) Uani d . 1 . .
H H5 1.1214 0.0536 0.6556 0.064 Uiso calc R 1 . .
C C6 1.0187(2) 0.1205(3) 0.59412(14) 0.0478(7) Uani d . 1 . .
H H6 0.9806 0.0406 0.5944 0.057 Uiso calc R 1 . .
C C7 0.77151(18) 0.3738(2) 0.58811(13) 0.0358(6) Uani d . 1 . .
C C8 0.68782(18) 0.3726(2) 0.63338(13) 0.0361(6) Uani d . 1 . .
C C9 0.6890(2) 0.4687(3) 0.68266(14) 0.0450(7) Uani d . 1 . .
H H9 0.7406 0.5313 0.6858 0.054 Uiso calc R 1 . .
C C10 0.6147(2) 0.4719(3) 0.72667(14) 0.0504(7) Uani d . 1 . .
H H10 0.6162 0.5358 0.7596 0.061 Uiso calc R 1 . .
C C11 0.5378(2) 0.3794(3) 0.72143(14) 0.0464(7) Uani d . 1 . .
C C12 0.5335(2) 0.2852(3) 0.67218(15) 0.0482(7) Uani d . 1 . .
H H12 0.4805 0.2252 0.6684 0.058 Uiso calc R 1 . .
C C13 0.60898(18) 0.2814(3) 0.62879(14) 0.0431(7) Uani d . 1 . .
H H13 0.6072 0.2171 0.5960 0.052 Uiso calc R 1 . .
N N1 0.79169(16) 0.2491(2) 0.55934(11) 0.0395(5) Uani d D 1 . .
H H1N 0.7586(18) 0.1768(19) 0.5681(13) 0.047 Uiso d D 1 . .
O O1 0.87074(15) 0.0780(2) 0.49305(11) 0.0610(6) Uani d . 1 . .
O O2 0.88803(15) 0.3255(2) 0.46352(9) 0.0595(6) Uani d . 1 . .
O O3 0.82124(13) 0.47670(18) 0.57873(10) 0.0485(5) Uani d . 1 . .
Cl Cl1 1.26227(6) 0.25736(10) 0.67639(4) 0.0679(3) Uani d . 1 . .
Cl Cl2 0.44389(6) 0.38508(11) 0.77714(4) 0.0710(3) Uani d . 1 . .
S S1 0.88532(5) 0.21948(7) 0.51034(3) 0.0437(2) Uani d . 1 . .

loop_
_atom_site_aniso_label
_atom_site_aniso_U_11
_atom_site_aniso_U_22
_atom_site_aniso_U_33
_atom_site_aniso_U_12
_atom_site_aniso_U_13
_atom_site_aniso_U_23
C1 0.0323(13) 0.0400(15) 0.0415(15) 0.0010(11) 0.0068(12) -0.0043(13)
C2 0.0546(19) 0.0498(18) 0.072(2) -0.0097(15) -0.0159(17) 0.0228(16)
C3 0.0489(18) 0.0569(19) 0.081(2) -0.0157(15) -0.0158(17) 0.0160(18)
C4 0.0324(13) 0.0561(17) 0.0474(16) 0.0058(13) 0.0016(13) -0.0011(14)
C5 0.0475(17) 0.0484(17) 0.064(2) 0.0084(14) 0.0035(15) 0.0128(15)
C6 0.0418(16) 0.0391(15) 0.0624(19) -0.0035(13) 0.0076(14) 0.0040(14)
C7 0.0299(13) 0.0294(13) 0.0482(16) 0.0023(11) -0.0065(11) -0.0014(12)
C8 0.0308(13) 0.0295(13) 0.0480(16) 0.0057(10) -0.0052(12) -0.0011(12)
C9 0.0364(15) 0.0432(15) 0.0555(18) -0.0008(13) -0.0073(13) -0.0093(14)
C10 0.0463(17) 0.0595(19) 0.0454(17) 0.0041(15) -0.0051(14) -0.0129(15)
C11 0.0368(15) 0.0548(18) 0.0475(17) 0.0106(13) 0.0015(13) 0.0041(15)
C12 0.0360(15) 0.0419(16) 0.067(2) -0.0017(12) 0.0044(14) -0.0003(15)
C13 0.0357(14) 0.0327(14) 0.0608(18) 0.0006(12) 0.0007(14) -0.0091(13)
N1 0.0327(12) 0.0294(11) 0.0564(15) -0.0013(9) 0.0065(11) -0.0053(11)
O1 0.0491(12) 0.0582(13) 0.0758(15) 0.0005(10) 0.0050(11) -0.0327(12)
O2 0.0550(13) 0.0814(15) 0.0421(11) -0.0084(12) -0.0030(10) 0.0079(11)
O3 0.0399(10) 0.0333(10) 0.0721(14) -0.0061(9) 0.0041(10) -0.0047(10)
Cl1 0.0442(4) 0.0885(6) 0.0709(6) 0.0080(4) -0.0124(4) 0.0004(5)
Cl2 0.0533(5) 0.1024(7) 0.0574(5) 0.0095(5) 0.0137(4) 0.0039(5)
S1 0.0380(4) 0.0479(4) 0.0452(4) -0.0015(3) 0.0034(3) -0.0091(3)

loop_
_atom_type_symbol
_atom_type_description
_atom_type_scat_dispersion_real
_atom_type_scat_dispersion_imag
_atom_type_scat_source
C C 0.0033 0.0016 'International Tables Vol C Tables 4.2.6.8 and 6.1.1.4'
H H 0.0000 0.0000 'International Tables Vol C Tables 4.2.6.8 and 6.1.1.4'
N N 0.0061 0.0033 'International Tables Vol C Tables 4.2.6.8 and 6.1.1.4'
O O 0.0106 0.0060 'International Tables Vol C Tables 4.2.6.8 and 6.1.1.4'
Cl Cl 0.1484 0.1585 'International Tables Vol C Tables 4.2.6.8 and 6.1.1.4'
S S 0.1246 0.1234 'International Tables Vol C Tables 4.2.6.8 and 6.1.1.4'

loop_
_geom_angle_atom_site_label_1
_geom_angle_atom_site_label_2
_geom_angle_atom_site_label_3
_geom_angle_site_symmetry_1
_geom_angle_site_symmetry_3
_geom_angle
_geom_angle_publ_flag
C2 C1 C6 . . 120.1(3) ?
C2 C1 S1 . . 121.0(2) ?
C6 C1 S1 . . 118.9(2) ?
C3 C2 C1 . . 120.3(3) ?
C3 C2 H2 . . 119.9 ?
C1 C2 H2 . . 119.9 ?
C4 C3 C2 . . 118.8(3) ?
C4 C3 H3 . . 120.6 ?
C2 C3 H3 . . 120.6 ?
C3 C4 C5 . . 121.8(3) ?
C3 C4 Cl1 . . 118.8(2) ?
C5 C4 Cl1 . . 119.4(2) ?
C4 C5 C6 . . 119.4(3) ?
C4 C5 H5 . . 120.3 ?
C6 C5 H5 . . 120.3 ?
C5 C6 C1 . . 119.6(3) ?
C5 C6 H6 . . 120.2 ?
C1 C6 H6 . . 120.2 ?
O3 C7 N1 . . 122.0(2) ?
O3 C7 C8 . . 122.5(2) ?
N1 C7 C8 . . 115.5(2) ?
C13 C8 C9 . . 118.8(3) ?
C13 C8 C7 . . 123.5(2) ?
C9 C8 C7 . . 117.7(2) ?
C10 C9 C8 . . 120.7(3) ?
C10 C9 H9 . . 119.7 ?
C8 C9 H9 . . 119.6 ?
C9 C10 C11 . . 119.4(3) ?
C9 C10 H10 . . 120.3 ?
C11 C10 H10 . . 120.3 ?
C12 C11 C10 . . 121.1(3) ?
C12 C11 Cl2 . . 119.9(2) ?
C10 C11 Cl2 . . 119.0(2) ?
C13 C12 C11 . . 119.1(3) ?
C13 C12 H12 . . 120.5 ?
C11 C12 H12 . . 120.5 ?
C12 C13 C8 . . 120.9(3) ?
C12 C13 H13 . . 119.6 ?
C8 C13 H13 . . 119.6 ?
C7 N1 S1 . . 125.21(18) ?
C7 N1 H1N . . 121(2) ?
S1 N1 H1N . . 113.7(19) ?
O2 S1 O1 . . 120.90(14) ?
O2 S1 N1 . . 109.13(12) ?
O1 S1 N1 . . 102.45(12) ?
O2 S1 C1 . . 108.63(12) ?
O1 S1 C1 . . 109.05(13) ?
N1 S1 C1 . . 105.57(12) ?

loop_
_geom_bond_atom_site_label_1
_geom_bond_atom_site_label_2
_geom_bond_site_symmetry_2
_geom_bond_distance
_geom_bond_publ_flag
C1 C2 . 1.379(4) ?
C1 C6 . 1.380(4) ?
C1 S1 . 1.761(3) ?
C2 C3 . 1.379(4) ?
C2 H2 . 0.9300 ?
C3 C4 . 1.368(4) ?
C3 H3 . 0.9300 ?
C4 C5 . 1.367(4) ?
C4 Cl1 . 1.740(3) ?
C5 C6 . 1.380(4) ?
C5 H5 . 0.9300 ?
C6 H6 . 0.9300 ?
C7 O3 . 1.219(3) ?
C7 N1 . 1.376(3) ?
C7 C8 . 1.489(4) ?
C8 C13 . 1.393(3) ?
C8 C9 . 1.394(4) ?
C9 C10 . 1.376(4) ?
C9 H9 . 0.9300 ?
C10 C11 . 1.381(4) ?
C10 H10 . 0.9300 ?
C11 C12 . 1.383(4) ?
C11 Cl2 . 1.740(3) ?
C12 C13 . 1.379(4) ?
C12 H12 . 0.9300 ?
C13 H13 . 0.9300 ?
N1 S1 . 1.668(2) ?
N1 H1N . 0.851(10) ?
O1 S1 . 1.427(2) ?
O2 S1 . 1.423(2) ?

loop_
_geom_hbond_atom_site_label_D
_geom_hbond_atom_site_label_H
_geom_hbond_atom_site_label_A
_geom_hbond_site_symmetry_A
_geom_hbond_distance_DH
_geom_hbond_distance_HA
_geom_hbond_distance_DA
_geom_hbond_angle_DHA
N1 H1N O3 7_755 0.851(10) 2.228(11) 3.074(3) 172(3)

loop_
_geom_torsion_atom_site_label_1
_geom_torsion_atom_site_label_2
_geom_torsion_atom_site_label_3
_geom_torsion_atom_site_label_4
_geom_torsion_site_symmetry_1
_geom_torsion_site_symmetry_2
_geom_torsion_site_symmetry_3
_geom_torsion_site_symmetry_4
_geom_torsion
_geom_torsion_publ_flag
C6 C1 C2 C3 . . . . -0.3(5) ?
S1 C1 C2 C3 . . . . -178.3(3) ?
C1 C2 C3 C4 . . . . -0.9(5) ?
C2 C3 C4 C5 . . . . 1.4(5) ?
C2 C3 C4 Cl1 . . . . -177.8(3) ?
C3 C4 C5 C6 . . . . -0.8(5) ?
Cl1 C4 C5 C6 . . . . 178.5(2) ?
C4 C5 C6 C1 . . . . -0.4(4) ?
C2 C1 C6 C5 . . . . 0.9(4) ?
S1 C1 C6 C5 . . . . 179.0(2) ?
O3 C7 C8 C13 . . . . 154.8(3) ?
N1 C7 C8 C13 . . . . -27.7(4) ?
O3 C7 C8 C9 . . . . -24.9(4) ?
N1 C7 C8 C9 . . . . 152.5(2) ?
C13 C8 C9 C10 . . . . 1.2(4) ?
C7 C8 C9 C10 . . . . -179.1(2) ?
C8 C9 C10 C11 . . . . -0.5(4) ?
C9 C10 C11 C12 . . . . -1.1(4) ?
C9 C10 C11 Cl2 . . . . -179.7(2) ?
C10 C11 C12 C13 . . . . 1.9(4) ?
Cl2 C11 C12 C13 . . . . -179.5(2) ?
C11 C12 C13 C8 . . . . -1.3(4) ?
C9 C8 C13 C12 . . . . -0.3(4) ?
C7 C8 C13 C12 . . . . 180.0(2) ?
O3 C7 N1 S1 . . . . 1.5(4) ?
C8 C7 N1 S1 . . . . -175.99(18) ?
C7 N1 S1 O2 . . . . -49.1(3) ?
C7 N1 S1 O1 . . . . -178.3(2) ?
C7 N1 S1 C1 . . . . 67.5(2) ?
C2 C1 S1 O2 . . . . 15.4(3) ?
C6 C1 S1 O2 . . . . -162.6(2) ?
C2 C1 S1 O1 . . . . 149.0(3) ?
C6 C1 S1 O1 . . . . -29.0(3) ?
C2 C1 S1 N1 . . . . -101.5(3) ?
C6 C1 S1 N1 . . . . 80.5(2) ?

loop_
_cod_related_entry_id
_cod_related_entry_database
_cod_related_entry_code
1 ChemSpider 731403
